data_7005822
loop_
_publ_author_name
'Min Ok, Kang'
'Doran, Michael B.'
'O'Hare, Dermot'

_publ_section_title
;
 [(CH3)2NH(CH2)2NH(CH3)2][(UO2)2F2(HPO4)2]: a new organically templated
 layered uranium phosphate fluoride--synthesis, structure,
 characterization, and ion-exchange reactions.
;
_journal_issue 30
_journal_name_full 'Dalton transactions (Cambridge, England : 2003)'
_journal_page_first 3325
_journal_page_last 3329
_journal_paper_doi 10.1039/b705759h
_journal_year 2007
_chemical_formula_sum 'C3 H10 F N O6 P U'
_chemical_formula_weight 444.12
_chemical_name_common
;N,N,N',N'-Tetramethylethylenediammonium
Uranylphosphatefluoride
;
_chemical_name_systematic
;
N,N,N',N'-Tetramethylethylenediammonium Uranylphosphatefluoride
;
_space_group_IT_number 14
_symmetry_cell_setting monoclinic
_symmetry_space_group_name_Hall '-P 2ybc'
_symmetry_space_group_name_H-M 'P 1 21/c 1'
_atom_sites_solution_hydrogens geom
_atom_sites_solution_primary direct
_atom_sites_solution_secondary difmap
_cell_angle_alpha 90
_cell_angle_beta 98.62(3)
_cell_angle_gamma 90
_cell_formula_units_Z 4
_cell_length_a 8.2189(16)
_cell_length_b 12.760(3)
_cell_length_c 8.6282(17)
_cell_measurement_temperature 150.0(2)
_cell_volume 894.6(3)
_computing_structure_refinement 'SHELXL-97 (Sheldrick, 1997)'
_diffrn_ambient_temperature 150.0(2)
_diffrn_measured_fraction_theta_full 0.991
_diffrn_measured_fraction_theta_max 0.991
_diffrn_measurement_device_type KappaCCD
_diffrn_measurement_method CCD
_diffrn_radiation_monochromator graphite
_diffrn_radiation_type MoK\a
_diffrn_radiation_wavelength 0.71073
_diffrn_reflns_av_R_equivalents 0.0273
_diffrn_reflns_av_unetI/netI 0.0426
_diffrn_reflns_limit_h_max 10
_diffrn_reflns_limit_h_min -10
_diffrn_reflns_limit_k_max 14
_diffrn_reflns_limit_k_min -16
_diffrn_reflns_limit_l_max 11
_diffrn_reflns_limit_l_min -11
_diffrn_reflns_number 3634
_diffrn_reflns_theta_full 27.46
_diffrn_reflns_theta_max 27.46
_diffrn_reflns_theta_min 5.27
_exptl_absorpt_coefficient_mu 18.339
_exptl_absorpt_correction_T_max 0.23
_exptl_absorpt_correction_T_min 0.08
_exptl_absorpt_correction_type multi-scan
_exptl_absorpt_process_details
;
Denzo/Scalepack (Otwinowski & Minor, 1996)
;
_exptl_crystal_colour Yellow
_exptl_crystal_density_diffrn 3.297
_exptl_crystal_density_method 'not measured'
_exptl_crystal_description Block
_exptl_crystal_F_000 796
_exptl_crystal_size_max 0.24
_exptl_crystal_size_mid 0.12
_exptl_crystal_size_min 0.08
_refine_diff_density_max 2.57
_refine_diff_density_min -1.679
_refine_diff_density_rms 0.229
_refine_ls_extinction_expression Fc^*^=kFc[1+0.001xFc^2^\l^3^/sin(2\q)]^-1/4^
_refine_ls_extinction_method SHELXL
_refine_ls_goodness_of_fit_ref 1.063
_refine_ls_matrix_type full
_refine_ls_number_parameters 128
_refine_ls_number_reflns 2031
_refine_ls_number_restraints 0
_refine_ls_restrained_S_all 1.063
_refine_ls_R_factor_all 0.0289
_refine_ls_R_factor_gt 0.0237
_refine_ls_shift/su_max 0.001
_refine_ls_shift/su_mean 0
_refine_ls_structure_factor_coef Fsqd
_refine_ls_weighting_details 'calc w=1/[\s^2^(Fo^2^)+(0.0198P)^2^+1.1455P] where P=(Fo^2^+2Fc^2^)/3'
_refine_ls_weighting_scheme calc
_refine_ls_wR_factor_gt 0.0529
_refine_ls_wR_factor_ref 0.0551
_reflns_number_gt 1803
_reflns_number_total 2031
_reflns_threshold_expression >3\(I)
_cod_data_source_file b705759h.txt
_cod_data_source_block '[TMEDAH2][(UO2)2F2(HPO4)2]'
_cod_depositor_comments
;
The following automatic conversions were performed:
'_symmetry_cell_setting' value 'Monoclinic' changed to 'monoclinic'
according to '/home/saulius/struct/CIF-dictionaries/cif_core.dic'
dictionary named 'cif_core.dic' version 2.4.1 from 2010-06-29.

Automatic conversion script
Id: cif_fix_enum 1527 2010-12-29 10:47:43Z saulius 
;
_cod_original_cell_volume 894.7(3)
_cod_original_sg_symbol_H-M 'P 21/c'
_cod_database_code 7005822

loop_
_symmetry_equiv_pos_as_xyz
'x, y, z'
'-x, y+1/2, -z+1/2'
'-x, -y, -z'
'x, -y-1/2, z-1/2'

loop_
_atom_site_label
_atom_site_type_symbol
_atom_site_fract_x
_atom_site_fract_y
_atom_site_fract_z
_atom_site_U_iso_or_equiv
_atom_site_adp_type
_atom_site_occupancy
_atom_site_symmetry_multiplicity
_atom_site_calc_flag
_atom_site_refinement_flags
_atom_site_disorder_assembly
_atom_site_disorder_group
U1 U 0.451807(19) 0.300039(13) 0.072930(18) 0.00694(10) Uani 1 1 d . . .
P1 P 0.46573(15) 0.04370(10) 0.23818(13) 0.0080(3) Uani 1 1 d . . .
F1 F 0.4778(4) 0.2097(2) -0.1535(3) 0.0153(7) Uani 1 1 d . . .
O1 O 0.2408(4) 0.2657(3) 0.0655(4) 0.0130(7) Uani 1 1 d . . .
O2 O 0.6613(4) 0.3347(3) 0.0805(4) 0.0129(7) Uani 1 1 d . . .
O3 O 0.5418(4) 0.1259(3) 0.1421(4) 0.0115(7) Uani 1 1 d . . .
O4 O 0.3670(4) 0.0914(3) 0.3546(3) 0.0103(7) Uani 1 1 d . . .
O5 O 0.3368(4) -0.0225(3) 0.1210(4) 0.0117(7) Uani 1 1 d . . .
H5 H 0.3841 -0.0504 0.0546 0.018 Uiso 1 1 calc R . .
O6 O 0.5984(4) -0.0322(3) 0.3155(3) 0.0089(7) Uani 1 1 d . . .
N1 N 1.0824(5) 0.4966(4) 0.2171(5) 0.0145(9) Uani 1 1 d . . .
C1 C 0.9759(6) 0.4688(5) 0.0679(5) 0.0153(11) Uani 1 1 d . . .
H1A H 0.8620 0.4830 0.0773 0.018 Uiso 1 1 calc R . .
H1B H 0.9862 0.3950 0.0477 0.018 Uiso 1 1 calc R . .
C2 C 1.0534(7) 0.6065(5) 0.2697(6) 0.0217(12) Uani 1 1 d . . .
H2A H 1.1230 0.6199 0.3730 0.032 Uiso 1 1 calc R . .
H2B H 0.9340 0.6152 0.2810 0.032 Uiso 1 1 calc R . .
H2C H 1.0830 0.6575 0.1900 0.032 Uiso 1 1 calc R . .
C3 C 1.0592(6) 0.4177(5) 0.3401(6) 0.0174(11) Uani 1 1 d . . .
H3A H 1.1290 0.4384 0.4440 0.026 Uiso 1 1 calc R . .
H3B H 1.0950 0.3450 0.3060 0.026 Uiso 1 1 calc R . .
H3C H 0.9370 0.4150 0.3540 0.026 Uiso 1 1 calc R . .
H4 H 1.1870 0.5040 0.2010 0.025 Uiso 1 1 d . . .

loop_
_atom_site_aniso_label
_atom_site_aniso_U_11
_atom_site_aniso_U_22
_atom_site_aniso_U_33
_atom_site_aniso_U_23
_atom_site_aniso_U_13
_atom_site_aniso_U_12
U1 0.00963(13) 0.00473(13) 0.00673(13) -0.00014(6) 0.00212(7) -0.00031(6)
P1 0.0105(6) 0.0055(6) 0.0083(6) -0.0004(5) 0.0018(5) 0.0004(5)
F1 0.0319(18) 0.0039(15) 0.0105(14) -0.0010(11) 0.0047(13) 0.0017(12)
O1 0.0145(18) 0.0091(18) 0.0154(17) 0.0004(15) 0.0019(14) -0.0003(15)
O2 0.0150(17) 0.0068(18) 0.0164(18) 0.0013(15) 0.0009(14) -0.0010(15)
O3 0.0147(17) 0.0089(18) 0.0122(16) 0.0022(13) 0.0066(13) 0.0003(14)
O4 0.0157(17) 0.0068(17) 0.0087(15) -0.0039(13) 0.0031(13) -0.0018(14)
O5 0.0120(16) 0.0132(19) 0.0100(16) -0.0052(14) 0.0017(13) 0.0018(14)
O6 0.0114(16) 0.0060(17) 0.0095(16) 0.0018(13) 0.0019(13) 0.0007(13)
N1 0.010(2) 0.018(2) 0.015(2) -0.0029(19) -0.0003(17) -0.0013(19)
C1 0.014(2) 0.018(3) 0.013(3) -0.001(2) -0.0010(19) -0.001(2)
C2 0.021(3) 0.024(3) 0.019(3) -0.004(2) 0.000(2) 0.000(3)
C3 0.017(3) 0.022(3) 0.014(2) 0.005(2) 0.003(2) 0.002(2)

loop_
_atom_type_symbol
_atom_type_description
_atom_type_scat_dispersion_real
_atom_type_scat_dispersion_imag
_atom_type_scat_source
C C 0.0033 0.0016 'International Tables Vol C Tables 4.2.6.8 and 6.1.1.4'
H H 0 0 'International Tables Vol C Tables 4.2.6.8 and 6.1.1.4'
N N 0.0061 0.0033 'International Tables Vol C Tables 4.2.6.8 and 6.1.1.4'
O O 0.0106 0.006 'International Tables Vol C Tables 4.2.6.8 and 6.1.1.4'
F F 0.0171 0.0103 'International Tables Vol C Tables 4.2.6.8 and 6.1.1.4'
P P 0.1023 0.0942 'International Tables Vol C Tables 4.2.6.8 and 6.1.1.4'
U U -9.6767 9.6646 'International Tables Vol C Tables 4.2.6.8 and 6.1.1.4'

loop_
_geom_angle_atom_site_label_1
_geom_angle_atom_site_label_2
_geom_angle_atom_site_label_3
_geom_angle
_geom_angle_site_symmetry_1
_geom_angle_site_symmetry_3
_geom_angle_publ_flag
O2 U1 O1 179.75(16) . . ?
O2 U1 F1 86.75(14) . . ?
O1 U1 F1 93.42(14) . . ?
O2 U1 F1 92.00(14) . 4_566 ?
O1 U1 F1 87.96(13) . 4_566 ?
F1 U1 F1 145.25(6) . 4_566 ?
O2 U1 O4 92.98(14) . 4_565 ?
O1 U1 O4 86.90(14) . 4_565 ?
F1 U1 O4 70.77(11) . 4_565 ?
F1 U1 O4 143.89(10) 4_566 4_565 ?
O2 U1 O3 87.72(14) . . ?
O1 U1 O3 92.51(14) . . ?
F1 U1 O3 71.47(10) . . ?
F1 U1 O3 73.78(10) 4_566 . ?
O4 U1 O3 142.13(11) 4_565 . ?
O2 U1 O6 89.26(14) . 2_655 ?
O1 U1 O6 90.50(14) . 2_655 ?
F1 U1 O6 145.73(10) . 2_655 ?
F1 U1 O6 68.86(10) 4_566 2_655 ?
O4 U1 O6 75.47(11) 4_565 2_655 ?
O3 U1 O6 142.38(11) . 2_655 ?
O4 P1 O3 112.9(2) . . ?
O4 P1 O6 112.50(18) . . ?
O3 P1 O6 110.31(19) . . ?
O4 P1 O5 105.27(18) . . ?
O3 P1 O5 107.90(18) . . ?
O6 P1 O5 107.63(19) . . ?
U1 F1 U1 151.02(13) . 4_565 ?
P1 O3 U1 129.61(18) . . ?
P1 O4 U1 130.09(19) . 4_566 ?
P1 O6 U1 125.56(18) . 2_645 ?
C1 N1 C3 109.4(4) . . ?
C1 N1 C2 112.6(4) . . ?
C3 N1 C2 111.8(4) . . ?
N1 C1 C1 110.8(5) . 3_765 ?

loop_
_geom_bond_atom_site_label_1
_geom_bond_atom_site_label_2
_geom_bond_distance
_geom_bond_site_symmetry_2
_geom_bond_publ_flag
U1 O2 1.770(3) . ?
U1 O1 1.780(3) . ?
U1 F1 2.305(3) . ?
U1 F1 2.341(3) 4_566 ?
U1 O4 2.358(3) 4_565 ?
U1 O3 2.389(3) . ?
U1 O6 2.408(3) 2_655 ?
P1 O4 1.511(3) . ?
P1 O3 1.528(3) . ?
P1 O6 1.535(3) . ?
P1 O5 1.593(3) . ?
F1 U1 2.341(3) 4_565 ?
O4 U1 2.358(3) 4_566 ?
O6 U1 2.408(3) 2_645 ?
N1 C1 1.487(6) . ?
N1 C3 1.496(7) . ?
N1 C2 1.503(7) . ?
C1 C1 1.519(10) 3_765 ?
